data_1532027
loop_
_publ_author_name
'Papike, J.J.'
'Ross, M.'
'Clark, J.R.'

_publ_section_title
;
 Crystal-chemical characterization of clinoamphiboles based on five new
 structure refinements
;
_journal_name_full 'Mineralogical Society of America: Special Papers'
_journal_page_first 117
_journal_page_last 136
_journal_volume 2
_journal_year 1969
_chemical_formula_sum 'Al0.3 Ca1.1 Fe0.3 H2 K Mg4.5 Na O24 Si7.4 Ti0.4'
_chemical_name_systematic
;
K (Na Ca) (Mg4.5 Fe0.3 Ti0.1 Ca0.1) (Si7.4 Al0.3 Ti0.3 O22) (O H)2
;
_space_group_IT_number 12
_symmetry_space_group_name_Hall '-C 2y'
_symmetry_space_group_name_H-M 'C 1 2/m 1'
_cell_angle_alpha 90
_cell_angle_beta 104.983
_cell_angle_gamma 90
_cell_formula_units_Z 2
_cell_length_a 10.019
_cell_length_b 18.036
_cell_length_c 5.286
_cell_volume 922.720
_citation_journal_id_ASTM MSAPAX
_cod_data_source_file Papike_MSAPAX_1969_1664.cif
_cod_data_source_block H2Al0.3Ca1.1Fe0.3K1Mg4.5Na1O24Si7.4Ti0.4
_cod_original_cell_volume 922.7202
_cod_original_formula_sum 'H2 Al0.3 Ca1.1 Fe0.3 K1 Mg4.5 Na1 O24 Si7.4 Ti0.4'
_cod_database_code 1532027

loop_
_symmetry_equiv_pos_as_xyz
x,y,z
-x,y,-z
-x,-y,-z
x,-y,z
x+1/2,y+1/2,z
-x+1/2,y+1/2,-z
-x+1/2,-y+1/2,-z
x+1/2,-y+1/2,z

loop_
_atom_site_label
_atom_site_type_symbol
_atom_site_fract_x
_atom_site_fract_y
_atom_site_fract_z
_atom_site_occupancy
_atom_site_U_iso_or_equiv
Na1 Na+1 0 0.2779 0.5 0.5 0.0
Fe3 Fe+2 0 0 0 0.1 0.0
O5 O-2 0.3442 0.13 0.0986 1 0.0
Si2 Si+4 0.2846 0.1718 0.808 0.925 0.0
Ti1 Ti+4 0 0.0886 0.5 0.05 0.0
Fe2 Fe+2 0 0.1793 0 0.1 0.0
O6 O-2 0.341 0.1176 0.5947 1 0.0
Mg3 Mg+2 0 0 0 0.9 0.0
Ca1 Ca+2 0 0.2779 0.5 0.5 0.0
O1 O-2 0.1104 0.0854 0.2202 1 0.0
O3 O-2 0.1023 0 0.7152 1 0.0
Si1 Si+4 0.2756 0.0849 0.3022 0.925 0.0
Ti2 Ti+4 0.2846 0.1718 0.808 0.075 0.0
O4 O-2 0.3613 0.2483 0.7994 1 0.0
O7 O-2 0.3334 0 0.3065 1 0.0
O2 O-2 0.1173 0.1694 0.726 1 0.0
Al1 Al+3 0.2756 0.0849 0.3022 0.075 0.0
Ca2 Ca+2 0 0.1793 0 0.05 0.0
K1 K+1 0.4801 0 0.9569 0.5 0.0
Mg2 Mg+2 0 0.1793 0 0.85 0.0
Mg1 Mg+2 0 0.0886 0.5 0.95 0.0
